data_4324457
loop_
_publ_author_name
'Zachariah M. Heiden'
'Michael Schedler'
'Douglas W. Stephan'

_publ_contact_author
; 
Douglas W. Stephan 
University of Toronto 
Department of Chemistry 
80 St. George St. 
Toronto, Ontario M5S 3H6 
Canada
;
_publ_contact_author_email dstephan@chem.utoronto.ca
_publ_contact_author_fax '1  416 978 8940'
_publ_contact_author_phone '1  416 946 3294'
_publ_section_title
;
 Synthesis and Reactivity of o-Benzylphosphino- and
 o-\a-Methylbenzyl(N,N-dimethyl)amine-Boranes
;
_journal_name_full 'Inorganic Chemistry'
_journal_page_first 1470
_journal_page_last 1479
_journal_paper_doi 10.1021/ic102044z
_journal_volume 50
_journal_year 2011
_chemical_formula_moiety 'C10 H14 B Cl2 N'
_chemical_formula_sum 'C10 H14 B Cl2 N'
_chemical_formula_weight 220.73
_chemical_name_systematic
; 
 ? 
;
_space_group_IT_number 61
_symmetry_cell_setting orthorhombic
_symmetry_space_group_name_Hall '-P 2ac 2ab'
_symmetry_space_group_name_H-M 'P b c a'
_atom_sites_solution_hydrogens geom
_atom_sites_solution_primary direct
_atom_sites_solution_secondary difmap
_audit_creation_method SHELXL-97
_cell_angle_alpha 90.00
_cell_angle_beta 90.00
_cell_angle_gamma 90.00
_cell_formula_units_Z 24
_cell_length_a 20.6850(6)
_cell_length_b 14.1854(4)
_cell_length_c 23.3812(8)
_cell_measurement_reflns_used 9918
_cell_measurement_temperature 296(2)
_cell_measurement_theta_max 27.30
_cell_measurement_theta_min 2.44
_cell_volume 6860.6(4)
_computing_cell_refinement 'Bruker SMART'
_computing_data_collection 'Bruker SMART'
_computing_data_reduction 'Bruker SAINT'
_computing_molecular_graphics 'Bruker SHELXTL'
_computing_publication_material 'Bruker SHELXTL'
_computing_structure_refinement 'Bruker SHELXTL'
_computing_structure_solution 'Bruker SHELXTL'
_diffrn_ambient_temperature 296(2)
_diffrn_measured_fraction_theta_full 0.999
_diffrn_measured_fraction_theta_max 0.999
_diffrn_measurement_device_type 'CCD area detector'
_diffrn_measurement_method 'phi and omega scans'
_diffrn_radiation_monochromator graphite
_diffrn_radiation_source 'fine-focus sealed tube'
_diffrn_radiation_type MoK\a
_diffrn_radiation_wavelength 0.71073
_diffrn_reflns_av_R_equivalents 0.0397
_diffrn_reflns_av_sigmaI/netI 0.0251
_diffrn_reflns_limit_h_max 26
_diffrn_reflns_limit_h_min -25
_diffrn_reflns_limit_k_max 18
_diffrn_reflns_limit_k_min -18
_diffrn_reflns_limit_l_max 30
_diffrn_reflns_limit_l_min -30
_diffrn_reflns_number 60924
_diffrn_reflns_theta_full 27.49
_diffrn_reflns_theta_max 27.49
_diffrn_reflns_theta_min 1.74
_exptl_absorpt_coefficient_mu 0.527
_exptl_absorpt_correction_type none
_exptl_crystal_colour colourless
_exptl_crystal_density_diffrn 1.336
_exptl_crystal_description prism
_exptl_crystal_F_000 2880
_exptl_crystal_size_max 0.70
_exptl_crystal_size_mid 0.40
_exptl_crystal_size_min 0.40
_refine_diff_density_max 1.095
_refine_diff_density_min -0.357
_refine_diff_density_rms 0.055
_refine_ls_extinction_method none
_refine_ls_goodness_of_fit_ref 1.031
_refine_ls_hydrogen_treatment none
_refine_ls_matrix_type full
_refine_ls_number_parameters 388
_refine_ls_number_reflns 7868
_refine_ls_number_restraints 0
_refine_ls_restrained_S_all 1.031
_refine_ls_R_factor_all 0.0523
_refine_ls_R_factor_gt 0.0373
_refine_ls_shift/su_max 0.001
_refine_ls_shift/su_mean 0.000
_refine_ls_structure_factor_coef Fsqd
_refine_ls_weighting_details 'calc w=1/[\s^2^(Fo^2^)+(0.0429P)^2^+5.3947P] where P=(Fo^2^+2Fc^2^)/3'
_refine_ls_weighting_scheme calc
_refine_ls_wR_factor_gt 0.0908
_refine_ls_wR_factor_ref 0.0990
_reflns_number_gt 6291
_reflns_number_total 7868
_reflns_threshold_expression >2sigma(I)
_cod_data_source_file ic102044z_si_003_06.cif
_cod_data_source_block zmh004_61_complex10
_cod_original_sg_symbol_Hall '-P 2ac 2ab '
_cod_database_code 4324457

loop_
_symmetry_equiv_pos_as_xyz
'x, y, z'
'-x+1/2, -y, z+1/2'
'-x, y+1/2, -z+1/2'
'x+1/2, -y+1/2, -z'
'-x, -y, -z'
'x-1/2, y, -z-1/2'
'x, -y-1/2, z-1/2'
'-x-1/2, y-1/2, z'

loop_
_atom_site_label
_atom_site_type_symbol
_atom_site_fract_x
_atom_site_fract_y
_atom_site_fract_z
_atom_site_U_iso_or_equiv
_atom_site_adp_type
_atom_site_occupancy
_atom_site_symmetry_multiplicity
_atom_site_calc_flag
_atom_site_refinement_flags
Cl1 Cl 0.31800(3) -0.06425(4) 0.03447(2) 0.03509(13) Uani 1 1 d .
Cl2 Cl 0.34071(2) -0.04705(3) 0.16195(2) 0.02815(11) Uani 1 1 d .
Cl3 Cl 0.09152(2) -0.03911(3) 0.20750(2) 0.02917(11) Uani 1 1 d .
Cl4 Cl -0.04403(2) -0.07010(4) 0.16235(2) 0.03481(13) Uani 1 1 d .
Cl5 Cl 0.23848(2) 0.69171(3) 0.28220(2) 0.02945(12) Uani 1 1 d .
Cl6 Cl 0.34047(3) 0.73379(4) 0.37083(3) 0.04318(15) Uani 1 1 d .
N1 N 0.28418(7) 0.10285(11) 0.09839(6) 0.0210(3) Uani 1 1 d .
N2 N -0.00339(8) 0.10713(12) 0.21057(7) 0.0248(3) Uani 1 1 d .
N3 N 0.24379(8) 0.86993(11) 0.33891(6) 0.0236(3) Uani 1 1 d .
C1 C 0.40126(8) 0.08030(12) 0.08555(7) 0.0187(3) Uani 1 1 d .
C2 C 0.46248(9) 0.05890(14) 0.06473(8) 0.0248(4) Uani 1 1 d .
H2 H 0.4708 -0.0004 0.0495 0.030 Uiso 1 1 calc R
C3 C 0.51110(9) 0.12620(15) 0.06677(8) 0.0274(4) Uani 1 1 d .
H3 H 0.5521 0.1116 0.0532 0.033 Uiso 1 1 calc R
C4 C 0.49883(9) 0.21520(14) 0.08904(8) 0.0260(4) Uani 1 1 d .
H4 H 0.5316 0.2600 0.0899 0.031 Uiso 1 1 calc R
C5 C 0.43776(9) 0.23792(13) 0.11004(8) 0.0227(4) Uani 1 1 d .
H5 H 0.4294 0.2974 0.1250 0.027 Uiso 1 1 calc R
C6 C 0.38967(8) 0.16992(12) 0.10813(7) 0.0186(3) Uani 1 1 d .
C7 C 0.32165(9) 0.17909(13) 0.13126(8) 0.0214(4) Uani 1 1 d .
H7 H 0.3228 0.1600 0.1715 0.026 Uiso 1 1 calc R
C8 C 0.29242(10) 0.27700(15) 0.12887(10) 0.0335(5) Uani 1 1 d .
H8A H 0.3139 0.3170 0.1560 0.050 Uiso 1 1 calc R
H8B H 0.2472 0.2735 0.1380 0.050 Uiso 1 1 calc R
H8C H 0.2977 0.3025 0.0911 0.050 Uiso 1 1 calc R
C9 C 0.22331(9) 0.07553(17) 0.12845(9) 0.0322(5) Uani 1 1 d .
H9A H 0.1932 0.1269 0.1269 0.048 Uiso 1 1 calc R
H9B H 0.2328 0.0608 0.1676 0.048 Uiso 1 1 calc R
H9C H 0.2048 0.0213 0.1101 0.048 Uiso 1 1 calc R
C10 C 0.26589(10) 0.13846(16) 0.04030(8) 0.0297(4) Uani 1 1 d .
H10A H 0.2429 0.0902 0.0200 0.045 Uiso 1 1 calc R
H10B H 0.3043 0.1550 0.0195 0.045 Uiso 1 1 calc R
H10C H 0.2388 0.1931 0.0442 0.045 Uiso 1 1 calc R
C11 C 0.04323(9) 0.07336(13) 0.11589(8) 0.0217(4) Uani 1 1 d .
C12 C 0.05339(9) 0.04400(15) 0.05992(8) 0.0270(4) Uani 1 1 d .
H12 H 0.0440 -0.0177 0.0493 0.032 Uiso 1 1 calc R
C13 C 0.07756(10) 0.10704(16) 0.01984(8) 0.0321(5) Uani 1 1 d .
H13 H 0.0845 0.0873 -0.0176 0.038 Uiso 1 1 calc R
C14 C 0.09139(10) 0.19890(16) 0.03527(9) 0.0326(5) Uani 1 1 d .
H14 H 0.1082 0.2402 0.0082 0.039 Uiso 1 1 calc R
C15 C 0.08056(10) 0.23013(15) 0.09064(9) 0.0302(4) Uani 1 1 d .
H15 H 0.0892 0.2922 0.1009 0.036 Uiso 1 1 calc R
C16 C 0.05639(9) 0.16628(14) 0.13036(8) 0.0239(4) Uani 1 1 d .
C17 C 0.04392(10) 0.18581(15) 0.19331(9) 0.0299(4) Uani 1 1 d .
H17 H 0.0845 0.1734 0.2135 0.036 Uiso 1 1 calc R
C18 C 0.02340(15) 0.28312(19) 0.20923(13) 0.0564(7) Uani 1 1 d .
H18A H 0.0590 0.3257 0.2041 0.085 Uiso 1 1 calc R
H18B H 0.0100 0.2840 0.2485 0.085 Uiso 1 1 calc R
H18C H -0.0120 0.3022 0.1854 0.085 Uiso 1 1 calc R
C19 C -0.07120(10) 0.13436(16) 0.19451(10) 0.0336(5) Uani 1 1 d .
H19A H -0.1002 0.0841 0.2043 0.050 Uiso 1 1 calc R
H19B H -0.0734 0.1460 0.1541 0.050 Uiso 1 1 calc R
H19C H -0.0833 0.1904 0.2149 0.050 Uiso 1 1 calc R
C20 C -0.00260(12) 0.08990(17) 0.27353(9) 0.0382(5) Uani 1 1 d .
H20A H -0.0194 0.1442 0.2930 0.057 Uiso 1 1 calc R
H20B H 0.0410 0.0784 0.2858 0.057 Uiso 1 1 calc R
H20C H -0.0289 0.0360 0.2822 0.057 Uiso 1 1 calc R
C21 C 0.20222(9) 0.73828(13) 0.39636(7) 0.0210(4) Uani 1 1 d .
C22 C 0.19441(12) 0.66716(14) 0.43645(8) 0.0324(5) Uani 1 1 d .
H22 H 0.2266 0.6222 0.4416 0.039 Uiso 1 1 calc R
C23 C 0.13828(14) 0.66348(18) 0.46888(9) 0.0456(7) Uani 1 1 d .
H23 H 0.1327 0.6152 0.4953 0.055 Uiso 1 1 calc R
C24 C 0.09084(12) 0.7306(2) 0.46235(9) 0.0476(7) Uani 1 1 d .
H24 H 0.0532 0.7265 0.4839 0.057 Uiso 1 1 calc R
C25 C 0.09855(10) 0.80386(18) 0.42405(9) 0.0374(5) Uani 1 1 d .
H25 H 0.0671 0.8504 0.4205 0.045 Uiso 1 1 calc R
C26 C 0.15427(9) 0.80656(14) 0.39096(8) 0.0247(4) Uani 1 1 d .
C27 C 0.17010(10) 0.87810(14) 0.34530(8) 0.0288(4) Uani 1 1 d .
H27 H 0.1506 0.8561 0.3095 0.035 Uiso 1 1 calc R
C28 C 0.14558(14) 0.97748(17) 0.35623(11) 0.0491(7) Uani 1 1 d .
H28A H 0.0993 0.9782 0.3537 0.074 Uiso 1 1 calc R
H28B H 0.1633 1.0195 0.3281 0.074 Uiso 1 1 calc R
H28C H 0.1587 0.9975 0.3937 0.074 Uiso 1 1 calc R
C29 C 0.26675(13) 0.90587(16) 0.28246(9) 0.0400(6) Uani 1 1 d .
H29A H 0.2595 0.9726 0.2803 0.060 Uiso 1 1 calc R
H29B H 0.2434 0.8750 0.2523 0.060 Uiso 1 1 calc R
H29C H 0.3121 0.8931 0.2784 0.060 Uiso 1 1 calc R
C30 C 0.27675(12) 0.92765(15) 0.38402(9) 0.0353(5) Uani 1 1 d .
H30A H 0.3226 0.9177 0.3820 0.053 Uiso 1 1 calc R
H30B H 0.2613 0.9091 0.4211 0.053 Uiso 1 1 calc R
H30C H 0.2675 0.9932 0.3779 0.053 Uiso 1 1 calc R
B1 B 0.33812(10) 0.01913(15) 0.09240(8) 0.0214(4) Uani 1 1 d .
B2 B 0.02045(10) 0.01850(15) 0.17088(9) 0.0230(4) Uani 1 1 d .
B3 B 0.25647(10) 0.75763(15) 0.35054(9) 0.0218(4) Uani 1 1 d .

loop_
_atom_site_aniso_label
_atom_site_aniso_U_11
_atom_site_aniso_U_22
_atom_site_aniso_U_33
_atom_site_aniso_U_23
_atom_site_aniso_U_13
_atom_site_aniso_U_12
Cl1 0.0426(3) 0.0337(3) 0.0290(2) -0.0102(2) 0.0006(2) -0.0111(2)
Cl2 0.0325(3) 0.0269(2) 0.0251(2) 0.00715(18) 0.00398(19) -0.00096(19)
Cl3 0.0266(2) 0.0311(2) 0.0298(2) -0.00005(19) -0.00216(19) 0.00851(19)
Cl4 0.0268(3) 0.0326(3) 0.0450(3) -0.0042(2) 0.0009(2) -0.0067(2)
Cl5 0.0337(3) 0.0287(2) 0.0259(2) -0.00828(18) 0.00235(19) -0.0019(2)
Cl6 0.0220(3) 0.0498(3) 0.0578(4) -0.0076(3) -0.0103(2) 0.0045(2)
N1 0.0158(7) 0.0294(8) 0.0179(7) 0.0026(6) 0.0002(6) -0.0013(6)
N2 0.0226(8) 0.0297(8) 0.0220(8) -0.0034(6) 0.0023(6) 0.0053(7)
N3 0.0319(9) 0.0215(8) 0.0175(7) 0.0005(6) 0.0013(6) -0.0048(7)
C1 0.0190(9) 0.0221(8) 0.0149(7) 0.0027(7) 0.0006(7) 0.0001(7)
C2 0.0239(10) 0.0264(10) 0.0243(9) 0.0009(8) 0.0044(7) 0.0036(8)
C3 0.0170(9) 0.0380(11) 0.0273(10) 0.0053(8) 0.0034(7) 0.0021(8)
C4 0.0202(9) 0.0322(10) 0.0257(9) 0.0080(8) -0.0045(7) -0.0083(8)
C5 0.0242(9) 0.0225(9) 0.0215(8) 0.0016(7) -0.0043(7) -0.0013(7)
C6 0.0184(9) 0.0225(9) 0.0150(8) 0.0025(6) -0.0018(6) 0.0019(7)
C7 0.0192(9) 0.0250(9) 0.0200(8) -0.0016(7) -0.0004(7) 0.0027(7)
C8 0.0296(11) 0.0310(11) 0.0400(12) -0.0015(9) 0.0033(9) 0.0120(9)
C9 0.0171(9) 0.0477(13) 0.0318(10) 0.0063(9) 0.0052(8) -0.0025(9)
C10 0.0236(10) 0.0432(12) 0.0223(9) 0.0080(8) -0.0054(8) -0.0028(9)
C11 0.0156(8) 0.0266(9) 0.0231(9) -0.0035(7) -0.0019(7) 0.0047(7)
C12 0.0225(10) 0.0334(11) 0.0250(9) -0.0071(8) -0.0031(8) 0.0042(8)
C13 0.0260(10) 0.0496(13) 0.0206(9) -0.0014(9) -0.0010(8) 0.0071(9)
C14 0.0228(10) 0.0435(12) 0.0313(10) 0.0104(9) -0.0001(8) 0.0039(9)
C15 0.0243(10) 0.0274(10) 0.0388(11) 0.0032(9) -0.0019(8) 0.0014(8)
C16 0.0189(9) 0.0275(10) 0.0253(9) -0.0040(8) -0.0014(7) 0.0041(7)
C17 0.0292(11) 0.0318(11) 0.0288(10) -0.0101(8) 0.0027(8) -0.0024(9)
C18 0.0638(18) 0.0421(14) 0.0635(18) -0.0181(13) 0.0160(14) -0.0033(13)
C19 0.0212(10) 0.0383(12) 0.0414(12) -0.0020(10) 0.0038(9) 0.0097(9)
C20 0.0437(13) 0.0484(14) 0.0227(10) -0.0047(9) 0.0079(9) 0.0094(11)
C21 0.0237(9) 0.0217(9) 0.0176(8) -0.0023(7) -0.0016(7) -0.0055(7)
C22 0.0500(13) 0.0247(10) 0.0225(9) -0.0004(8) -0.0023(9) -0.0096(9)
C23 0.0673(18) 0.0465(14) 0.0231(10) -0.0003(10) 0.0072(11) -0.0330(13)
C24 0.0344(13) 0.0816(19) 0.0268(11) -0.0181(12) 0.0120(9) -0.0289(13)
C25 0.0231(10) 0.0619(15) 0.0274(10) -0.0156(10) 0.0007(8) 0.0003(10)
C26 0.0220(9) 0.0324(10) 0.0196(9) -0.0052(8) -0.0020(7) -0.0013(8)
C27 0.0338(11) 0.0276(10) 0.0251(9) -0.0024(8) -0.0056(8) 0.0067(9)
C28 0.0690(18) 0.0361(13) 0.0422(13) -0.0046(11) -0.0077(12) 0.0238(12)
C29 0.0647(16) 0.0316(11) 0.0238(10) 0.0044(8) 0.0088(10) -0.0121(11)
C30 0.0470(13) 0.0300(11) 0.0287(10) -0.0071(9) 0.0009(9) -0.0145(10)
B1 0.0239(10) 0.0245(10) 0.0159(9) -0.0004(8) 0.0021(8) -0.0022(8)
B2 0.0190(10) 0.0246(10) 0.0252(10) -0.0046(8) -0.0004(8) 0.0036(8)
B3 0.0199(10) 0.0217(10) 0.0237(10) -0.0006(8) -0.0027(8) -0.0006(8)

loop_
_atom_type_symbol
_atom_type_description
_atom_type_scat_dispersion_real
_atom_type_scat_dispersion_imag
_atom_type_scat_source
C C 0.0033 0.0016 'International Tables Vol C Tables 4.2.6.8 and 6.1.1.4'
H H 0.0000 0.0000 'International Tables Vol C Tables 4.2.6.8 and 6.1.1.4'
B B 0.0013 0.0007 'International Tables Vol C Tables 4.2.6.8 and 6.1.1.4'
N N 0.0061 0.0033 'International Tables Vol C Tables 4.2.6.8 and 6.1.1.4'
Cl Cl 0.1484 0.1585 'International Tables Vol C Tables 4.2.6.8 and 6.1.1.4'

loop_
_geom_angle_atom_site_label_1
_geom_angle_atom_site_label_2
_geom_angle_atom_site_label_3
_geom_angle
C9 N1 C10 107.53(14)
C9 N1 C7 111.88(14)
C10 N1 C7 110.09(14)
C9 N1 B1 115.29(15)
C10 N1 B1 109.85(14)
C7 N1 B1 102.12(13)
C20 N2 C19 107.39(16)
C20 N2 C17 111.75(16)
C19 N2 C17 109.99(16)
C20 N2 B2 115.44(15)
C19 N2 B2 109.68(15)
C17 N2 B2 102.52(14)
C29 N3 C30 106.92(16)
C29 N3 C27 112.08(16)
C30 N3 C27 109.98(15)
C29 N3 B3 115.36(15)
C30 N3 B3 109.98(15)
C27 N3 B3 102.48(14)
C2 C1 C6 119.16(17)
C2 C1 B1 132.08(17)
C6 C1 B1 108.68(15)
C3 C2 C1 119.87(18)
C3 C2 H2 120.1
C1 C2 H2 120.1
C2 C3 C4 120.38(17)
C2 C3 H3 119.8
C4 C3 H3 119.8
C3 C4 C5 120.54(18)
C3 C4 H4 119.7
C5 C4 H4 119.7
C6 C5 C4 118.58(17)
C6 C5 H5 120.7
C4 C5 H5 120.7
C5 C6 C1 121.47(17)
C5 C6 C7 126.58(16)
C1 C6 C7 111.89(16)
C6 C7 C8 115.89(16)
C6 C7 N1 103.28(13)
C8 C7 N1 115.18(15)
C6 C7 H7 107.3
C8 C7 H7 107.3
N1 C7 H7 107.3
C7 C8 H8A 109.5
C7 C8 H8B 109.5
H8A C8 H8B 109.5
C7 C8 H8C 109.5
H8A C8 H8C 109.5
H8B C8 H8C 109.5
N1 C9 H9A 109.5
N1 C9 H9B 109.5
H9A C9 H9B 109.5
N1 C9 H9C 109.5
H9A C9 H9C 109.5
H9B C9 H9C 109.5
N1 C10 H10A 109.5
N1 C10 H10B 109.5
H10A C10 H10B 109.5
N1 C10 H10C 109.5
H10A C10 H10C 109.5
H10B C10 H10C 109.5
C16 C11 C12 118.99(18)
C16 C11 B2 109.21(16)
C12 C11 B2 131.76(18)
C13 C12 C11 119.81(19)
C13 C12 H12 120.1
C11 C12 H12 120.1
C14 C13 C12 120.37(19)
C14 C13 H13 119.8
C12 C13 H13 119.8
C13 C14 C15 120.8(2)
C13 C14 H14 119.6
C15 C14 H14 119.6
C14 C15 C16 118.27(19)
C14 C15 H15 120.9
C16 C15 H15 120.9
C11 C16 C15 121.77(18)
C11 C16 C17 112.08(17)
C15 C16 C17 126.10(18)
C18 C17 C16 117.3(2)
C18 C17 N2 115.15(18)
C16 C17 N2 103.28(15)
C18 C17 H17 106.8
C16 C17 H17 106.8
N2 C17 H17 106.8
C17 C18 H18A 109.5
C17 C18 H18B 109.5
H18A C18 H18B 109.5
C17 C18 H18C 109.5
H18A C18 H18C 109.5
H18B C18 H18C 109.5
N2 C19 H19A 109.5
N2 C19 H19B 109.5
H19A C19 H19B 109.5
N2 C19 H19C 109.5
H19A C19 H19C 109.5
H19B C19 H19C 109.5
N2 C20 H20A 109.5
N2 C20 H20B 109.5
H20A C20 H20B 109.5
N2 C20 H20C 109.5
H20A C20 H20C 109.5
H20B C20 H20C 109.5
C22 C21 C26 118.99(18)
C22 C21 B3 132.02(19)
C26 C21 B3 108.93(16)
C21 C22 C23 119.6(2)
C21 C22 H22 120.2
C23 C22 H22 120.2
C24 C23 C22 120.7(2)
C24 C23 H23 119.7
C22 C23 H23 119.7
C23 C24 C25 120.7(2)
C23 C24 H24 119.7
C25 C24 H24 119.7
C24 C25 C26 118.5(2)
C24 C25 H25 120.7
C26 C25 H25 120.7
C25 C26 C21 121.4(2)
C25 C26 C27 126.35(19)
C21 C26 C27 112.18(16)
C26 C27 C28 115.62(18)
C26 C27 N3 103.50(15)
C28 C27 N3 114.67(19)
C26 C27 H27 107.5
C28 C27 H27 107.5
N3 C27 H27 107.5
C27 C28 H28A 109.5
C27 C28 H28B 109.5
H28A C28 H28B 109.5
C27 C28 H28C 109.5
H28A C28 H28C 109.5
H28B C28 H28C 109.5
N3 C29 H29A 109.5
N3 C29 H29B 109.5
H29A C29 H29B 109.5
N3 C29 H29C 109.5
H29A C29 H29C 109.5
H29B C29 H29C 109.5
N3 C30 H30A 109.5
N3 C30 H30B 109.5
H30A C30 H30B 109.5
N3 C30 H30C 109.5
H30A C30 H30C 109.5
H30B C30 H30C 109.5
C1 B1 N1 100.04(14)
C1 B1 Cl1 117.72(13)
N1 B1 Cl1 111.99(13)
C1 B1 Cl2 109.84(13)
N1 B1 Cl2 107.95(12)
Cl1 B1 Cl2 108.75(11)
C11 B2 N2 99.97(15)
C11 B2 Cl4 117.70(14)
N2 B2 Cl4 111.51(13)
C11 B2 Cl3 110.57(13)
N2 B2 Cl3 108.05(13)
Cl4 B2 Cl3 108.50(11)
C21 B3 N3 99.70(15)
C21 B3 Cl6 117.84(14)
N3 B3 Cl6 111.99(13)
C21 B3 Cl5 110.41(13)
N3 B3 Cl5 108.05(12)
Cl6 B3 Cl5 108.33(11)

loop_
_geom_bond_atom_site_label_1
_geom_bond_atom_site_label_2
_geom_bond_distance
Cl1 B1 1.846(2)
Cl2 B1 1.879(2)
Cl3 B2 1.887(2)
Cl4 B2 1.843(2)
Cl5 B3 1.888(2)
Cl6 B3 1.833(2)
N1 C9 1.493(2)
N1 C10 1.498(2)
N1 C7 1.537(2)
N1 B1 1.635(3)
N2 C20 1.492(2)
N2 C19 1.503(2)
N2 C17 1.538(3)
N2 B2 1.638(3)
N3 C29 1.492(2)
N3 C30 1.499(2)
N3 C27 1.536(3)
N3 B3 1.637(3)
C1 C2 1.390(3)
C1 C6 1.397(2)
C1 B1 1.576(3)
C2 C3 1.388(3)
C2 H2 0.9300
C3 C4 1.389(3)
C3 H3 0.9300
C4 C5 1.393(3)
C4 H4 0.9300
C5 C6 1.386(3)
C5 H5 0.9300
C6 C7 1.513(2)
C7 C8 1.516(3)
C7 H7 0.9800
C8 H8A 0.9600
C8 H8B 0.9600
C8 H8C 0.9600
C9 H9A 0.9600
C9 H9B 0.9600
C9 H9C 0.9600
C10 H10A 0.9600
C10 H10B 0.9600
C10 H10C 0.9600
C11 C16 1.388(3)
C11 C12 1.389(3)
C11 B2 1.575(3)
C12 C13 1.388(3)
C12 H12 0.9300
C13 C14 1.382(3)
C13 H13 0.9300
C14 C15 1.386(3)
C14 H14 0.9300
C15 C16 1.390(3)
C15 H15 0.9300
C16 C17 1.520(3)
C17 C18 1.491(3)
C17 H17 0.9800
C18 H18A 0.9600
C18 H18B 0.9600
C18 H18C 0.9600
C19 H19A 0.9600
C19 H19B 0.9600
C19 H19C 0.9600
C20 H20A 0.9600
C20 H20B 0.9600
C20 H20C 0.9600
C21 C22 1.386(3)
C21 C26 1.392(3)
C21 B3 1.576(3)
C22 C23 1.388(3)
C22 H22 0.9300
C23 C24 1.375(4)
C23 H23 0.9300
C24 C25 1.382(4)
C24 H24 0.9300
C25 C26 1.389(3)
C25 H25 0.9300
C26 C27 1.509(3)
C27 C28 1.520(3)
C27 H27 0.9800
C28 H28A 0.9600
C28 H28B 0.9600
C28 H28C 0.9600
C29 H29A 0.9600
C29 H29B 0.9600
C29 H29C 0.9600
C30 H30A 0.9600
C30 H30B 0.9600
C30 H30C 0.9600
